data_7107281
loop_
_publ_author_name
'Jia Luo'
'Julia Khusnutdinova'
'Nigam Rath'
'Liviu Mirica'

_publ_section_title
;
 Unsupported d<sup>8</sup>-d<sup>8</sup> interactions in cationic
 Pd<sup>II</sup> and Pt<sup>II</sup> complexes: Evidence for a significant
 metal-metal bonding character
;
_journal_name_full 'Chem. Commun.'
_journal_page_first 1532
_journal_paper_doi 10.1039/c1cc15420f
_journal_volume 48
_journal_year 2012
_chemical_formula_sum 'C18 H17 F6 N3 O6 Pt S4'
_chemical_formula_weight 808.68
_chemical_name_systematic
;
?
;
_space_group_IT_number 14
_symmetry_cell_setting monoclinic
_symmetry_space_group_name_Hall '-P 2ybc'
_symmetry_space_group_name_H-M 'P 1 21/c 1'
_atom_sites_solution_hydrogens geom
_atom_sites_solution_primary direct
_atom_sites_solution_secondary difmap
_audit_creation_method SHELXL-97
_cell_angle_alpha 90.00
_cell_angle_beta 112.402(3)
_cell_angle_gamma 90.00
_cell_formula_units_Z 4
_cell_length_a 12.3114(7)
_cell_length_b 17.5704(10)
_cell_length_c 12.2608(7)
_cell_measurement_reflns_used 9988
_cell_measurement_temperature 100(2)
_cell_measurement_theta_max 25.83
_cell_measurement_theta_min 2.31
_cell_volume 2452.1(2)
_computing_cell_refinement 'Bruker SAINT'
_computing_data_collection 'Bruker APEX2'
_computing_data_reduction 'Bruker SAINT'
_computing_molecular_graphics 'Bruker SHELXTL'
_computing_publication_material 'Bruker SHELXTL'
_computing_structure_refinement 'SHELXL-97 (Sheldrick, 2008)'
_computing_structure_solution 'SHELXS-97 (Sheldrick, 2008)'
_diffrn_ambient_temperature 100(2)
_diffrn_measured_fraction_theta_full 1.000
_diffrn_measured_fraction_theta_max 0.997
_diffrn_measurement_device_type 'Bruker APEX-II CCD'
_diffrn_measurement_method '\f and \w scans'
_diffrn_radiation_monochromator graphite
_diffrn_radiation_source 'fine-focus sealed tube'
_diffrn_radiation_type MoK\a
_diffrn_radiation_wavelength 0.71073
_diffrn_reflns_av_R_equivalents 0.0696
_diffrn_reflns_av_sigmaI/netI 0.0318
_diffrn_reflns_limit_h_max 15
_diffrn_reflns_limit_h_min -15
_diffrn_reflns_limit_k_max 21
_diffrn_reflns_limit_k_min -21
_diffrn_reflns_limit_l_max 15
_diffrn_reflns_limit_l_min -15
_diffrn_reflns_number 72537
_diffrn_reflns_theta_full 25.00
_diffrn_reflns_theta_max 26.54
_diffrn_reflns_theta_min 1.79
_exptl_absorpt_coefficient_mu 6.151
_exptl_absorpt_correction_T_max 0.7168
_exptl_absorpt_correction_T_min 0.4754
_exptl_absorpt_correction_type multi-scan
_exptl_absorpt_process_details 'sadabs v2008/1'
_exptl_crystal_colour red
_exptl_crystal_density_diffrn 2.191
_exptl_crystal_density_meas ?
_exptl_crystal_density_method 'not measured'
_exptl_crystal_description irregular
_exptl_crystal_F_000 1560
_exptl_crystal_size_max 0.14
_exptl_crystal_size_mid 0.08
_exptl_crystal_size_min 0.06
_refine_diff_density_max 0.875
_refine_diff_density_min -0.603
_refine_diff_density_rms 0.112
_refine_ls_extinction_method none
_refine_ls_goodness_of_fit_ref 1.047
_refine_ls_hydrogen_treatment constr
_refine_ls_matrix_type full
_refine_ls_number_parameters 411
_refine_ls_number_reflns 5083
_refine_ls_number_restraints 19
_refine_ls_restrained_S_all 1.046
_refine_ls_R_factor_all 0.0375
_refine_ls_R_factor_gt 0.0241
_refine_ls_shift/su_max 0.003
_refine_ls_shift/su_mean 0.000
_refine_ls_structure_factor_coef Fsqd
_refine_ls_weighting_details 'calc w=1/[\s^2^(Fo^2^)+(0.0236P)^2^+1.2566P] where P=(Fo^2^+2Fc^2^)/3'
_refine_ls_weighting_scheme calc
_refine_ls_wR_factor_gt 0.0464
_refine_ls_wR_factor_ref 0.0497
_reflns_number_gt 4202
_reflns_number_total 5083
_reflns_threshold_expression >2sigma(I)
_cod_data_source_file c1cc15420f.txt
_cod_data_source_block l25810
_cod_depositor_comments
;
The following automatic conversions were performed:

'_exptl_crystal_density_meas' value 'no' was changed to '?' - the
value is perceived as not measured.

Automatic conversion script
Id: cif_fix_values 3008 2015-01-20 13:52:24Z robertas 
;
_cod_original_sg_symbol_H-M P2(1)/c
_cod_database_code 7107281

loop_
_symmetry_equiv_pos_as_xyz
'x, y, z'
'-x, y+1/2, -z+1/2'
'-x, -y, -z'
'x, -y-1/2, z-1/2'

loop_
_atom_site_label
_atom_site_type_symbol
_atom_site_fract_x
_atom_site_fract_y
_atom_site_fract_z
_atom_site_U_iso_or_equiv
_atom_site_adp_type
_atom_site_occupancy
_atom_site_symmetry_multiplicity
_atom_site_calc_flag
_atom_site_refinement_flags
_atom_site_disorder_assembly
_atom_site_disorder_group
Pt1 Pt 0.869764(12) 0.511832(8) 0.479116(12) 0.01724(5) Uani 1 1 d . . .
S1 S 0.84488(9) 0.40399(5) 0.57569(9) 0.0256(2) Uani 1 1 d . . .
S2 S 0.84637(9) 0.63336(6) 0.39972(8) 0.0245(2) Uani 1 1 d . . .
S3 S 0.76821(8) 0.62293(6) 0.03062(8) 0.0236(2) Uani 1 1 d . . .
F1 F 0.5815(3) 0.54453(18) -0.0884(2) 0.0610(9) Uani 1 1 d . . .
F2 F 0.5481(2) 0.64923(17) -0.0163(3) 0.0628(9) Uani 1 1 d . . .
F3 F 0.6159(2) 0.55293(15) 0.0955(2) 0.0455(7) Uani 1 1 d . . .
O1 O 0.7540(2) 0.66390(15) -0.0752(2) 0.0299(7) Uani 1 1 d . . .
O2 O 0.8347(3) 0.55415(17) 0.0490(3) 0.0435(8) Uani 1 1 d . . .
O3 O 0.7956(3) 0.67029(18) 0.1321(3) 0.0481(9) Uani 1 1 d . . .
N1 N 0.9168(2) 0.56446(16) 0.6355(2) 0.0152(6) Uani 1 1 d . . .
N2 N 0.6573(3) 0.53700(19) 0.4629(3) 0.0229(7) Uani 1 1 d . . .
N3 N 0.8195(3) 0.45993(19) 0.3229(3) 0.0226(7) Uani 1 1 d . . .
C1 C 0.9178(3) 0.4394(2) 0.7236(3) 0.0230(9) Uani 1 1 d . . .
H1A H 0.8755 0.4205 0.7726 0.028 Uiso 1 1 calc R . .
H1B H 0.9984 0.4182 0.7567 0.028 Uiso 1 1 calc R . .
C2 C 0.9253(3) 0.5243(2) 0.7326(3) 0.0175(8) Uani 1 1 d . . .
C3 C 0.9467(3) 0.5602(2) 0.8383(3) 0.0231(9) Uani 1 1 d . . .
H3 H 0.9510 0.5315 0.9055 0.028 Uiso 1 1 calc R . .
C4 C 0.9620(3) 0.6381(2) 0.8464(3) 0.0231(9) Uani 1 1 d . . .
H4 H 0.9771 0.6634 0.9192 0.028 Uiso 1 1 calc R . .
C5 C 0.9551(3) 0.6786(2) 0.7481(3) 0.0212(8) Uani 1 1 d . . .
H5 H 0.9670 0.7321 0.7531 0.025 Uiso 1 1 calc R . .
C6 C 0.9312(3) 0.6417(2) 0.6430(3) 0.0177(8) Uani 1 1 d . . .
C7 C 0.9254(3) 0.6828(2) 0.5360(3) 0.0213(8) Uani 1 1 d . . .
H7A H 1.0065 0.6926 0.5414 0.026 Uiso 1 1 calc R . .
H7B H 0.8874 0.7328 0.5338 0.026 Uiso 1 1 calc R . .
C8 C 0.6909(3) 0.6517(2) 0.3770(4) 0.0294(10) Uani 1 1 d . . .
H8A H 0.6788 0.7072 0.3805 0.035 Uiso 1 1 calc R . .
H8B H 0.6395 0.6336 0.2975 0.035 Uiso 1 1 calc R . .
C9 C 0.6564(3) 0.6127(2) 0.4677(3) 0.0245(9) Uani 1 1 d . . .
C10 C 0.6381(3) 0.6515(3) 0.5581(4) 0.0320(10) Uani 1 1 d . . .
H10 H 0.6344 0.7055 0.5590 0.038 Uiso 1 1 calc R . .
C11 C 0.6254(3) 0.6082(3) 0.6465(4) 0.0356(11) Uani 1 1 d . . .
H11 H 0.6085 0.6326 0.7073 0.043 Uiso 1 1 calc R . .
C12 C 0.6370(3) 0.5299(3) 0.6479(4) 0.0316(10) Uani 1 1 d . . .
H12 H 0.6328 0.5002 0.7109 0.038 Uiso 1 1 calc R . .
C13 C 0.6550(3) 0.4964(2) 0.5543(4) 0.0257(9) Uani 1 1 d . . .
C14 C 0.6895(3) 0.4143(2) 0.5524(4) 0.0316(10) Uani 1 1 d . . .
H14A H 0.6406 0.3915 0.4755 0.038 Uiso 1 1 calc R . .
H14B H 0.6739 0.3861 0.6149 0.038 Uiso 1 1 calc R . .
C15 C 0.6212(4) 0.5906(2) 0.0032(4) 0.0329(10) Uani 1 1 d . . .
C17 C 0.7872(3) 0.4305(2) 0.2350(3) 0.0200(8) Uani 1 1 d . . .
C18 C 0.7463(3) 0.3921(2) 0.1208(3) 0.0237(9) Uani 1 1 d . . .
H18A H 0.7727 0.4204 0.0666 0.035 Uiso 1 1 calc R . .
H18B H 0.6602 0.3898 0.0883 0.035 Uiso 1 1 calc R . .
H18C H 0.7783 0.3404 0.1308 0.035 Uiso 1 1 calc R . .
S4 S 0.76937(16) 0.20515(13) 0.35377(19) 0.0174(4) Uani 0.832(4) 1 d PD A 1
O4 O 0.8161(3) 0.2288(2) 0.2685(4) 0.0270(9) Uani 0.832(4) 1 d PD A 1
O5 O 0.8217(3) 0.23999(19) 0.4673(3) 0.0319(9) Uani 0.832(4) 1 d PD A 1
O6 O 0.7487(3) 0.12435(18) 0.3547(3) 0.0290(9) Uani 0.832(4) 1 d PD A 1
C16 C 0.6216(4) 0.2442(3) 0.2964(5) 0.0288(12) Uani 0.832(4) 1 d PD A 1
F4 F 0.6226(2) 0.31986(16) 0.2901(3) 0.0344(8) Uani 0.832(4) 1 d PD A 1
F5 F 0.5599(3) 0.2177(2) 0.1886(3) 0.0475(10) Uani 0.832(4) 1 d PD A 1
F6 F 0.5635(4) 0.2263(2) 0.3642(4) 0.0484(11) Uani 0.832(4) 1 d PD A 1
S4' S 0.7590(11) 0.2274(7) 0.3219(11) 0.035(3) Uani 0.168(4) 1 d PD A 2
O4' O 0.752(2) 0.2116(11) 0.2077(16) 0.051(6) Uani 0.168(4) 1 d PD A 2
O5' O 0.8260(17) 0.1710(14) 0.4068(18) 0.070(9) Uani 0.168(4) 1 d PD A 2
O6' O 0.7816(18) 0.3053(9) 0.3597(18) 0.056(7) Uani 0.168(4) 1 d PD A 2
C16' C 0.6139(14) 0.2121(12) 0.3248(17) 0.0288(12) Uani 0.168(4) 1 d PD A 2
F4' F 0.612(2) 0.2289(15) 0.4299(17) 0.066(8) Uani 0.168(4) 1 d PD A 2
F5' F 0.5351(16) 0.2547(12) 0.244(2) 0.072(7) Uani 0.168(4) 1 d PD A 2
F6' F 0.5824(15) 0.1409(8) 0.298(2) 0.079(7) Uani 0.168(4) 1 d PD A 2

loop_
_atom_site_aniso_label
_atom_site_aniso_U_11
_atom_site_aniso_U_22
_atom_site_aniso_U_33
_atom_site_aniso_U_23
_atom_site_aniso_U_13
_atom_site_aniso_U_12
Pt1 0.01600(7) 0.01973(9) 0.01598(7) -0.00394(6) 0.00608(5) 0.00031(6)
S1 0.0324(6) 0.0166(5) 0.0280(5) -0.0053(4) 0.0117(4) -0.0031(4)
S2 0.0270(5) 0.0284(6) 0.0184(5) 0.0040(4) 0.0088(4) 0.0015(4)
S3 0.0210(5) 0.0225(6) 0.0235(5) 0.0022(4) 0.0043(4) -0.0038(4)
F1 0.0539(19) 0.075(2) 0.0458(18) -0.0184(16) 0.0096(14) -0.0425(16)
F2 0.0338(16) 0.059(2) 0.103(3) 0.0324(18) 0.0340(17) 0.0188(14)
F3 0.0467(16) 0.0434(17) 0.0575(18) 0.0160(13) 0.0324(14) -0.0008(13)
O1 0.0329(16) 0.0307(17) 0.0268(16) 0.0057(12) 0.0123(13) -0.0059(12)
O2 0.0298(17) 0.0325(19) 0.072(2) 0.0188(16) 0.0237(16) 0.0089(14)
O3 0.072(2) 0.041(2) 0.0243(17) -0.0077(14) 0.0108(16) -0.0195(17)
N1 0.0116(14) 0.0166(17) 0.0162(15) -0.0018(12) 0.0039(12) -0.0016(11)
N2 0.0124(15) 0.032(2) 0.0217(17) -0.0060(14) 0.0039(13) -0.0022(13)
N3 0.0170(16) 0.032(2) 0.0187(17) -0.0076(14) 0.0070(13) 0.0000(13)
C1 0.024(2) 0.021(2) 0.023(2) 0.0028(16) 0.0068(16) 0.0001(16)
C2 0.0114(16) 0.021(2) 0.0194(18) -0.0006(15) 0.0051(14) 0.0019(14)
C3 0.0141(18) 0.035(3) 0.0183(19) 0.0010(16) 0.0041(15) 0.0039(16)
C4 0.0199(19) 0.027(2) 0.020(2) -0.0062(16) 0.0048(16) 0.0036(16)
C5 0.0145(18) 0.016(2) 0.030(2) -0.0047(16) 0.0051(16) 0.0012(14)
C6 0.0086(16) 0.018(2) 0.025(2) 0.0008(15) 0.0040(14) 0.0008(14)
C7 0.0208(19) 0.016(2) 0.025(2) 0.0021(15) 0.0067(16) 0.0000(15)
C8 0.021(2) 0.033(3) 0.025(2) 0.0031(18) -0.0015(17) 0.0083(17)
C9 0.0128(18) 0.032(3) 0.021(2) -0.0029(17) -0.0022(15) 0.0018(16)
C10 0.017(2) 0.039(3) 0.033(2) -0.0080(19) 0.0025(18) 0.0111(17)
C11 0.018(2) 0.062(3) 0.023(2) -0.012(2) 0.0033(17) 0.010(2)
C12 0.0154(19) 0.056(3) 0.023(2) -0.0011(19) 0.0063(16) -0.0038(18)
C13 0.0104(16) 0.034(3) 0.030(2) -0.0062(17) 0.0045(15) -0.0073(15)
C14 0.026(2) 0.037(3) 0.030(2) -0.0057(19) 0.0081(18) -0.0149(18)
C15 0.031(2) 0.033(3) 0.038(3) 0.008(2) 0.017(2) 0.0013(19)
C17 0.0149(18) 0.022(2) 0.026(2) 0.0000(17) 0.0101(16) 0.0006(15)
C18 0.025(2) 0.022(2) 0.021(2) -0.0025(16) 0.0048(16) -0.0027(16)
S4 0.0185(8) 0.0157(12) 0.0166(11) 0.0003(7) 0.0053(8) -0.0009(7)
O4 0.027(2) 0.029(2) 0.032(2) 0.0096(17) 0.0194(19) 0.0042(16)
O5 0.040(2) 0.027(2) 0.0227(19) -0.0039(15) 0.0046(16) -0.0035(16)
O6 0.042(2) 0.0158(19) 0.033(2) -0.0020(15) 0.0192(18) -0.0015(15)
C16 0.028(3) 0.026(4) 0.037(3) -0.004(2) 0.018(3) -0.004(2)
F4 0.0352(17) 0.0244(18) 0.0454(19) 0.0008(13) 0.0175(14) 0.0088(13)
F5 0.0256(18) 0.054(2) 0.047(2) -0.0175(18) -0.0039(15) -0.0001(15)
F6 0.043(3) 0.047(2) 0.073(3) 0.000(3) 0.043(2) -0.0028(19)
S4' 0.051(6) 0.027(7) 0.014(5) 0.004(4) -0.003(4) 0.002(5)
O4' 0.082(19) 0.028(13) 0.045(15) 0.004(10) 0.027(14) 0.011(12)
O5' 0.030(13) 0.14(3) 0.040(14) 0.044(18) 0.017(11) 0.016(16)
O6' 0.075(16) 0.040(13) 0.065(15) -0.033(11) 0.039(13) -0.032(11)
C16' 0.028(3) 0.026(4) 0.037(3) -0.004(2) 0.018(3) -0.004(2)
F4' 0.065(17) 0.101(18) 0.049(14) 0.025(15) 0.042(12) 0.012(14)
F5' 0.038(13) 0.079(18) 0.076(17) 0.031(13) -0.005(11) 0.015(11)
F6' 0.046(11) 0.039(11) 0.16(2) 0.006(12) 0.047(13) -0.009(8)

loop_
_atom_type_symbol
_atom_type_description
_atom_type_scat_dispersion_real
_atom_type_scat_dispersion_imag
_atom_type_scat_source
C C 0.0033 0.0016 'International Tables Vol C Tables 4.2.6.8 and 6.1.1.4'
H H 0.0000 0.0000 'International Tables Vol C Tables 4.2.6.8 and 6.1.1.4'
N N 0.0061 0.0033 'International Tables Vol C Tables 4.2.6.8 and 6.1.1.4'
O O 0.0106 0.0060 'International Tables Vol C Tables 4.2.6.8 and 6.1.1.4'
F F 0.0171 0.0103 'International Tables Vol C Tables 4.2.6.8 and 6.1.1.4'
S S 0.1246 0.1234 'International Tables Vol C Tables 4.2.6.8 and 6.1.1.4'
Pt Pt -1.7033 8.3905 'International Tables Vol C Tables 4.2.6.8 and 6.1.1.4'

loop_
_geom_angle_atom_site_label_1
_geom_angle_atom_site_label_2
_geom_angle_atom_site_label_3
_geom_angle
_geom_angle_site_symmetry_3
N3 Pt1 N1 178.80(12) .
N3 Pt1 S1 93.65(10) .
N1 Pt1 S1 86.25(9) .
N3 Pt1 S2 94.27(10) .
N1 Pt1 S2 85.48(9) .
S1 Pt1 S2 161.57(4) .
N3 Pt1 Pt1 91.17(9) 3_766
N1 Pt1 Pt1 90.03(8) 3_766
S1 Pt1 Pt1 97.87(3) 3_766
S2 Pt1 Pt1 98.58(3) 3_766
C1 S1 C14 102.31(19) .
C1 S1 Pt1 96.90(12) .
C14 S1 Pt1 100.00(14) .
C7 S2 C8 102.55(18) .
C7 S2 Pt1 96.78(12) .
C8 S2 Pt1 100.30(14) .
O3 S3 O2 115.2(2) .
O3 S3 O1 113.75(18) .
O2 S3 O1 115.59(19) .
O3 S3 C15 103.5(2) .
O2 S3 C15 103.73(19) .
O1 S3 C15 102.83(18) .
C2 N1 C6 119.6(3) .
C2 N1 Pt1 119.9(2) .
C6 N1 Pt1 120.3(2) .
C9 N2 C13 119.5(3) .
C17 N3 Pt1 177.5(3) .
C2 C1 S1 114.3(3) .
C2 C1 H1A 108.7 .
S1 C1 H1A 108.7 .
C2 C1 H1B 108.7 .
S1 C1 H1B 108.7 .
H1A C1 H1B 107.6 .
N1 C2 C3 120.9(3) .
N1 C2 C1 118.3(3) .
C3 C2 C1 120.8(3) .
C2 C3 C4 119.7(4) .
C2 C3 H3 120.2 .
C4 C3 H3 120.2 .
C5 C4 C3 119.3(4) .
C5 C4 H4 120.3 .
C3 C4 H4 120.3 .
C6 C5 C4 119.9(4) .
C6 C5 H5 120.0 .
C4 C5 H5 120.0 .
N1 C6 C5 120.6(3) .
N1 C6 C7 117.8(3) .
C5 C6 C7 121.6(3) .
C6 C7 S2 114.4(3) .
C6 C7 H7A 108.7 .
S2 C7 H7A 108.7 .
C6 C7 H7B 108.7 .
S2 C7 H7B 108.7 .
H7A C7 H7B 107.6 .
C9 C8 S2 112.2(3) .
C9 C8 H8A 109.2 .
S2 C8 H8A 109.2 .
C9 C8 H8B 109.2 .
S2 C8 H8B 109.2 .
H8A C8 H8B 107.9 .
N2 C9 C10 122.1(4) .
N2 C9 C8 114.4(3) .
C10 C9 C8 123.1(4) .
C11 C10 C9 117.2(4) .
C11 C10 H10 121.4 .
C9 C10 H10 121.4 .
C10 C11 C12 121.1(4) .
C10 C11 H11 119.5 .
C12 C11 H11 119.5 .
C13 C12 C11 117.6(4) .
C13 C12 H12 121.2 .
C11 C12 H12 121.2 .
N2 C13 C12 122.0(4) .
N2 C13 C14 113.7(4) .
C12 C13 C14 123.8(4) .
C13 C14 S1 112.1(3) .
C13 C14 H14A 109.2 .
S1 C14 H14A 109.2 .
C13 C14 H14B 109.2 .
S1 C14 H14B 109.2 .
H14A C14 H14B 107.9 .
F1 C15 F2 108.5(4) .
F1 C15 F3 107.2(4) .
F2 C15 F3 106.8(4) .
F1 C15 S3 111.8(3) .
F2 C15 S3 110.7(3) .
F3 C15 S3 111.6(3) .
N3 C17 C18 179.5(4) .
C17 C18 H18A 109.5 .
C17 C18 H18B 109.5 .
H18A C18 H18B 109.5 .
C17 C18 H18C 109.5 .
H18A C18 H18C 109.5 .
H18B C18 H18C 109.5 .
O5 S4 O4 115.3(3) .
O5 S4 O6 115.4(3) .
O4 S4 O6 114.3(2) .
O5 S4 C16 103.2(2) .
O4 S4 C16 103.3(3) .
O6 S4 C16 102.8(2) .
F6 C16 F4 107.0(4) .
F6 C16 F5 107.4(4) .
F4 C16 F5 107.8(5) .
F6 C16 S4 111.6(4) .
F4 C16 S4 111.7(3) .
F5 C16 S4 111.2(4) .
O4' S4' O6' 116.3(14) .
O4' S4' O5' 112.7(15) .
O6' S4' O5' 115.7(16) .
O4' S4' C16' 107.6(13) .
O6' S4' C16' 101.9(12) .
O5' S4' C16' 100.4(11) .
F6' C16' F5' 106.9(17) .
F6' C16' F4' 110.0(19) .
F5' C16' F4' 108.7(19) .
F6' C16' S4' 109.5(14) .
F5' C16' S4' 110.4(15) .
F4' C16' S4' 111.2(14) .

loop_
_geom_bond_atom_site_label_1
_geom_bond_atom_site_label_2
_geom_bond_distance
_geom_bond_site_symmetry_2
Pt1 N3 1.995(3) .
Pt1 N1 2.005(3) .
Pt1 S1 2.3157(10) .
Pt1 S2 2.3187(10) .
Pt1 Pt1 3.0768(3) 3_766
S1 C1 1.800(4) .
S1 C14 1.832(4) .
S2 C7 1.804(4) .
S2 C8 1.854(4) .
S3 O3 1.426(3) .
S3 O2 1.429(3) .
S3 O1 1.435(3) .
S3 C15 1.802(4) .
F1 C15 1.318(5) .
F2 C15 1.328(5) .
F3 C15 1.334(5) .
N1 C2 1.353(4) .
N1 C6 1.367(5) .
N2 C9 1.332(5) .
N2 C13 1.338(5) .
N3 C17 1.122(5) .
C1 C2 1.496(5) .
C1 H1A 0.9900 .
C1 H1B 0.9900 .
C2 C3 1.374(5) .
C3 C4 1.380(5) .
C3 H3 0.9500 .
C4 C5 1.374(5) .
C4 H4 0.9500 .
C5 C6 1.372(5) .
C5 H5 0.9500 .
C6 C7 1.476(5) .
C7 H7A 0.9900 .
C7 H7B 0.9900 .
C8 C9 1.498(6) .
C8 H8A 0.9900 .
C8 H8B 0.9900 .
C9 C10 1.391(6) .
C10 C11 1.380(6) .
C10 H10 0.9500 .
C11 C12 1.383(6) .
C11 H11 0.9500 .
C12 C13 1.381(6) .
C12 H12 0.9500 .
C13 C14 1.506(6) .
C14 H14A 0.9900 .
C14 H14B 0.9900 .
C17 C18 1.460(5) .
C18 H18A 0.9800 .
C18 H18B 0.9800 .
C18 H18C 0.9800 .
S4 O5 1.430(4) .
S4 O4 1.434(4) .
S4 O6 1.443(4) .
S4 C16 1.816(5) .
C16 F6 1.326(7) .
C16 F4 1.332(6) .
C16 F5 1.332(6) .
S4' O4' 1.398(15) .
S4' O6' 1.438(15) .
S4' O5' 1.446(15) .
S4' C16' 1.820(15) .
C16' F6' 1.313(18) .
C16' F5' 1.322(17) .
C16' F4' 1.329(17) .

loop_
_geom_torsion_atom_site_label_1
_geom_torsion_atom_site_label_2
_geom_torsion_atom_site_label_3
_geom_torsion_atom_site_label_4
_geom_torsion
_geom_torsion_site_symmetry_1
N3 Pt1 S1 C1 168.43(16) .
N1 Pt1 S1 C1 -12.77(15) .
S2 Pt1 S1 C1 -76.26(17) .
Pt1 Pt1 S1 C1 76.74(13) 3_766
N3 Pt1 S1 C14 -87.72(16) .
N1 Pt1 S1 C14 91.08(16) .
S2 Pt1 S1 C14 27.59(18) .
Pt1 Pt1 S1 C14 -179.42(14) 3_766
N3 Pt1 S2 C7 -166.06(15) .
N1 Pt1 S2 C7 15.12(15) .
S1 Pt1 S2 C7 78.71(17) .
Pt1 Pt1 S2 C7 -74.23(13) 3_766
N3 Pt1 S2 C8 89.82(16) .
N1 Pt1 S2 C8 -89.00(16) .
S1 Pt1 S2 C8 -25.41(19) .
Pt1 Pt1 S2 C8 -178.35(13) 3_766
S1 Pt1 N1 C2 4.2(2) .
S2 Pt1 N1 C2 167.7(2) .
Pt1 Pt1 N1 C2 -93.7(2) 3_766
S1 Pt1 N1 C6 -170.6(2) .
S2 Pt1 N1 C6 -7.1(2) .
Pt1 Pt1 N1 C6 91.5(2) 3_766
C14 S1 C1 C2 -80.7(3) .
Pt1 S1 C1 C2 21.1(3) .
C6 N1 C2 C3 0.9(5) .
Pt1 N1 C2 C3 -174.0(3) .
C6 N1 C2 C1 -175.6(3) .
Pt1 N1 C2 C1 9.6(4) .
S1 C1 C2 N1 -22.3(4) .
S1 C1 C2 C3 161.2(3) .
N1 C2 C3 C4 -1.2(5) .
C1 C2 C3 C4 175.2(3) .
C2 C3 C4 C5 0.2(5) .
C3 C4 C5 C6 1.2(5) .
C2 N1 C6 C5 0.5(5) .
Pt1 N1 C6 C5 175.3(3) .
C2 N1 C6 C7 177.8(3) .
Pt1 N1 C6 C7 -7.4(4) .
C4 C5 C6 N1 -1.6(5) .
C4 C5 C6 C7 -178.7(3) .
N1 C6 C7 S2 22.7(4) .
C5 C6 C7 S2 -160.0(3) .
C8 S2 C7 C6 78.7(3) .
Pt1 S2 C7 C6 -23.5(3) .
C7 S2 C8 C9 -67.7(3) .
Pt1 S2 C8 C9 31.7(3) .
C13 N2 C9 C10 -8.3(5) .
C13 N2 C9 C8 164.6(3) .
S2 C8 C9 N2 -65.5(4) .
S2 C8 C9 C10 107.3(4) .
N2 C9 C10 C11 2.5(5) .
C8 C9 C10 C11 -169.7(3) .
C9 C10 C11 C12 3.5(6) .
C10 C11 C12 C13 -3.6(6) .
C9 N2 C13 C12 8.2(5) .
C9 N2 C13 C14 -164.1(3) .
C11 C12 C13 N2 -2.3(5) .
C11 C12 C13 C14 169.2(3) .
N2 C13 C14 S1 67.7(4) .
C12 C13 C14 S1 -104.5(4) .
C1 S1 C14 C13 64.4(3) .
Pt1 S1 C14 C13 -35.0(3) .
O3 S3 C15 F1 -179.2(3) .
O2 S3 C15 F1 -58.6(4) .
O1 S3 C15 F1 62.2(3) .
O3 S3 C15 F2 59.7(4) .
O2 S3 C15 F2 -179.7(3) .
O1 S3 C15 F2 -58.9(3) .
O3 S3 C15 F3 -59.1(3) .
O2 S3 C15 F3 61.5(4) .
O1 S3 C15 F3 -177.7(3) .
O5 S4 C16 F6 -60.8(4) .
O4 S4 C16 F6 178.8(4) .
O6 S4 C16 F6 59.6(4) .
O5 S4 C16 F4 59.0(4) .
O4 S4 C16 F4 -61.5(4) .
O6 S4 C16 F4 179.3(4) .
O5 S4 C16 F5 179.4(4) .
O4 S4 C16 F5 58.9(5) .
O6 S4 C16 F5 -60.3(4) .
O4' S4' C16' F6' 60.5(19) .
O6' S4' C16' F6' -176.7(17) .
O5' S4' C16' F6' -57(2) .
O4' S4' C16' F5' -57(2) .
O6' S4' C16' F5' 65.9(19) .
O5' S4' C16' F5' -175(2) .
O4' S4' C16' F4' -177.6(18) .
O6' S4' C16' F4' -55(2) .
O5' S4' C16' F4' 64(2) .
